data_2011525
loop_
_publ_author_name
'Yasuda, Nobuhiro'
'Uekusa, Hidehiro'
'Ohashi, Yuji'

_publ_section_title
;
 4-Vinylbenzoic acid and 9-vinylanthracene
;
_journal_issue 11
_journal_name_full 'Acta Crystallographica Section C'
_journal_page_first 1364
_journal_page_last 1366
_journal_paper_doi 10.1107/S0108270100010805
_journal_volume 56
_journal_year 2000
_chemical_formula_moiety 'C16 H12'
_chemical_formula_sum 'C16 H12'
_chemical_formula_weight 204.26
_chemical_melting_point 338
_chemical_name_common 9-vinylanthracene
_chemical_name_systematic
;
9-vinylanthracene
;
_space_group_IT_number 14
_symmetry_cell_setting monoclinic
_symmetry_space_group_name_Hall '-P 2ybc'
_symmetry_space_group_name_H-M 'P 1 21/c 1'
_audit_creation_method SHELXL-97
_cell_angle_alpha 90.00
_cell_angle_beta 109.4670(10)
_cell_angle_gamma 90.00
_cell_formula_units_Z 4
_cell_length_a 9.3213(3)
_cell_length_b 13.6798(4)
_cell_length_c 8.8957(3)
_cell_measurement_reflns_used 12209
_cell_measurement_temperature 123(2)
_cell_measurement_theta_max 27.5
_cell_measurement_theta_min 2.7
_cell_volume 1069.48(6)
_computing_cell_refinement PROCESS-AUTO
_computing_data_collection 'PROCESS-AUTO (Rigaku, 1998)'
_computing_data_reduction 'TEXSAN (Rigaku, 1999)'
_computing_molecular_graphics 'ORTEP3 for Windows (Farrugia, 1998)'
_computing_publication_material SHELXL97
_computing_structure_refinement 'SHELXL97 (Sheldrick, 1997)'
_computing_structure_solution 'SHELXS97 (Sheldrick, 1997)'
_diffrn_ambient_temperature 123(2)
_diffrn_detector_area_resol_mean 10
_diffrn_measured_fraction_theta_full .998
_diffrn_measured_fraction_theta_max .998
_diffrn_measurement_device_type 'Rigaku RAXIS-RAPID Imaging Plate'
_diffrn_measurement_method 'Oscillation Photograph'
_diffrn_radiation_monochromator graphite
_diffrn_radiation_source 'Rigaku ratating anode Ultrax18'
_diffrn_radiation_type MoK\a
_diffrn_radiation_wavelength .71073
_diffrn_reflns_av_R_equivalents .0332
_diffrn_reflns_av_sigmaI/netI .0207
_diffrn_reflns_limit_h_max 12
_diffrn_reflns_limit_h_min -12
_diffrn_reflns_limit_k_max 17
_diffrn_reflns_limit_k_min -17
_diffrn_reflns_limit_l_max 11
_diffrn_reflns_limit_l_min -11
_diffrn_reflns_number 10703
_diffrn_reflns_theta_full 27.48
_diffrn_reflns_theta_max 27.48
_diffrn_reflns_theta_min 2.32
_exptl_absorpt_coefficient_mu .072
_exptl_absorpt_correction_T_max .9860
_exptl_absorpt_correction_T_min .9750
_exptl_absorpt_correction_type multi-scan
_exptl_absorpt_process_details 'ABSCOR (Higashi, 1995)'
_exptl_crystal_colour yellow
_exptl_crystal_density_diffrn 1.269
_exptl_crystal_density_meas ?
_exptl_crystal_density_method 'not measured'
_exptl_crystal_description prism
_exptl_crystal_F_000 432
_exptl_crystal_size_max .20
_exptl_crystal_size_mid .20
_exptl_crystal_size_min .20
_refine_diff_density_max .314
_refine_diff_density_min -.181
_refine_ls_extinction_coef .062(6)
_refine_ls_extinction_method 'SHELXL97 (Sheldrick, 1997)'
_refine_ls_goodness_of_fit_ref 1.067
_refine_ls_hydrogen_treatment refxyz
_refine_ls_matrix_type full
_refine_ls_number_parameters 182
_refine_ls_number_reflns 2459
_refine_ls_number_restraints 0
_refine_ls_restrained_S_all 1.067
_refine_ls_R_factor_all .0454
_refine_ls_R_factor_gt .0412
_refine_ls_shift/su_max <0.001
_refine_ls_shift/su_mean <0.001
_refine_ls_structure_factor_coef Fsqd
_refine_ls_weighting_details 'calc w = 1/[\s^2^(Fo^2^)+(0.0626P)^2^+0.2677P] where P=(Fo^2^+2Fc^2^)/3'
_refine_ls_weighting_scheme calc
_refine_ls_wR_factor_ref .1151
_reflns_number_gt 2231
_reflns_number_total 2459
_reflns_threshold_expression I>2\s(I)
_cod_data_source_file ob1035.cif
_cod_data_source_block II_123K
_cod_depositor_comments
;
The following automatic conversions were performed:

'_exptl_crystal_density_meas' value 'not measured' was changed to '?'
- the value is perceived as not measured.

Automatic conversion script
Id: cif_fix_values 3008 2015-01-20 13:52:24Z robertas 
;
_cod_original_sg_symbol_H-M 'P 21/c'
_cod_database_code 2011525
_cod_database_fobs_code 2011525

loop_
_symmetry_equiv_pos_site_id
_symmetry_equiv_pos_as_xyz
1 'x, y, z'
2 '-x, y+1/2, -z+1/2'
3 '-x, -y, -z'
4 'x, -y-1/2, z-1/2'

loop_
_atom_site_label
_atom_site_fract_x
_atom_site_fract_y
_atom_site_fract_z
_atom_site_U_iso_or_equiv
_atom_site_adp_type
_atom_site_calc_flag
_atom_site_refinement_flags
_atom_site_occupancy
_atom_site_disorder_assembly
_atom_site_disorder_group
_atom_site_type_symbol
C1 .00703(11) .84752(7) .04917(11) .0174(2) Uani d . 1 . . C
C2 .09567(11) .91479(7) .16326(11) .0174(2) Uani d . 1 . . C
C3 .02333(11) .97660(7) .24759(11) .0186(2) Uani d . 1 . . C
C4 -.13356(11) .97049(7) .21476(11) .0199(2) Uani d . 1 . . C
H4 -.1818(14) 1.0139(10) .2736(15) .024 Uiso d . 1 . . H
C5 -.22284(11) .90650(7) .09986(11) .0186(2) Uani d . 1 . . C
C6 -.15251(11) .84437(7) .01435(11) .0175(2) Uani d . 1 . . C
C7 .07801(11) .77923(7) -.03495(12) .0212(2) Uani d . 1 . . C
H7 .0362(14) .7799(9) -.1535(16) .025 Uiso d . 1 . . H
C8 .18792(12) .71643(8) .03694(13) .0252(3) Uani d . 1 . . C
H8A .2284(15) .7129(10) .1544(17) .030 Uiso d . 1 . . H
H8B .2292(15) .6710(10) -.0237(16) .030 Uiso d . 1 . . H
C9 .25644(11) .92662(7) .19731(11) .0200(2) Uani d . 1 . . C
H9 .3070(14) .8881(10) .1378(15) .024 Uiso d . 1 . . H
C10 .33823(11) .99190(8) .30849(12) .0228(2) Uani d . 1 . . C
H10 .4481(15) 1.0015(10) .3274(15) .027 Uiso d . 1 . . H
C11 .26629(12) 1.05084(8) .39421(12) .0243(2) Uani d . 1 . . C
H11 .3270(15) 1.0978(10) .4729(16) .029 Uiso d . 1 . . H
C12 .11382(12) 1.04364(7) .36417(11) .0223(2) Uani d . 1 . . C
H12 .0618(14) 1.0853(10) .4200(16) .027 Uiso d . 1 . . H
C13 -.24862(11) .78011(7) -.10311(12) .0212(2) Uani d . 1 . . C
H13 -.2028(14) .7375(10) -.1619(16) .025 Uiso d . 1 . . H
C14 -.40229(12) .77840(8) -.13440(13) .0247(2) Uani d . 1 . . C
H14 -.4669(15) .7358(10) -.2178(16) .030 Uiso d . 1 . . H
C15 -.47103(12) .83928(8) -.04860(13) .0251(2) Uani d . 1 . . C
H15 -.5807(16) .8363(10) -.0717(16) .030 Uiso d . 1 . . H
C16 -.38401(11) .90093(8) .06536(12) .0227(2) Uani d . 1 . . C
H16 -.4304(15) .9431(10) .1245(16) .027 Uiso d . 1 . . H

loop_
_atom_site_aniso_label
_atom_site_aniso_U_11
_atom_site_aniso_U_22
_atom_site_aniso_U_33
_atom_site_aniso_U_12
_atom_site_aniso_U_13
_atom_site_aniso_U_23
C1 .0204(5) .0166(4) .0158(4) .0022(3) .0067(4) .0020(3)
C2 .0201(5) .0167(4) .0152(4) .0017(3) .0058(3) .0027(3)
C3 .0238(5) .0168(4) .0149(4) .0024(3) .0063(4) .0021(3)
C4 .0241(5) .0195(5) .0176(4) .0047(4) .0090(4) .0015(3)
C5 .0209(5) .0182(4) .0179(4) .0032(3) .0080(4) .0044(3)
C6 .0202(5) .0160(4) .0164(4) .0015(3) .0063(4) .0028(3)
C7 .0208(5) .0228(5) .0205(5) -.0011(4) .0078(4) -.0044(4)
C8 .0232(5) .0223(5) .0305(6) .0005(4) .0095(4) -.0060(4)
C9 .0211(5) .0204(5) .0188(4) .0011(4) .0073(4) .0016(4)
C10 .0214(5) .0232(5) .0215(5) -.0019(4) .0043(4) .0018(4)
C11 .0287(5) .0208(5) .0197(5) -.0021(4) .0031(4) -.0024(4)
C12 .0289(5) .0195(5) .0175(5) .0029(4) .0062(4) -.0010(4)
C13 .0230(5) .0186(5) .0215(5) -.0005(4) .0069(4) -.0002(4)
C14 .0234(5) .0230(5) .0253(5) -.0036(4) .0052(4) -.0002(4)
C15 .0185(5) .0295(5) .0276(5) .0002(4) .0080(4) .0048(4)
C16 .0212(5) .0255(5) .0234(5) .0040(4) .0102(4) .0041(4)

loop_
_atom_type_symbol
_atom_type_description
_atom_type_scat_dispersion_real
_atom_type_scat_dispersion_imag
_atom_type_scat_source
C C .0033 .0016 'International Tables Vol C Tables 4.2.6.8 and 6.1.1.4'
H H .0000 .0000 'International Tables Vol C Tables 4.2.6.8 and 6.1.1.4'

loop_
_geom_angle_atom_site_label_1
_geom_angle_atom_site_label_2
_geom_angle_atom_site_label_3
_geom_angle
_geom_angle_publ_flag
C2 C1 C6 119.79(8) yes
C2 C1 C7 121.31(8) yes
C6 C1 C7 118.90(8) yes
C1 C2 C9 122.94(9) yes
C1 C2 C3 119.56(9) yes
C9 C2 C3 117.48(9) yes
C4 C3 C12 120.93(9) yes
C4 C3 C2 119.76(9) yes
C12 C3 C2 119.30(9) yes
H4 C4 C5 119.9(7) ?
H4 C4 C3 118.7(7) ?
C5 C4 C3 121.33(9) yes
C4 C5 C16 121.26(9) yes
C4 C5 C6 119.63(9) yes
C16 C5 C6 119.11(9) yes
C1 C6 C13 122.39(9) yes
C1 C6 C5 119.86(9) yes
C13 C6 C5 117.74(9) yes
H7 C7 C8 118.9(7) ?
H7 C7 C1 116.5(7) ?
C8 C7 C1 124.56(9) yes
H8B C8 H8A 118.0(11) ?
H8B C8 C7 121.8(8) ?
H8A C8 C7 120.2(8) ?
H9 C9 C10 119.6(7) ?
H9 C9 C2 119.0(7) ?
C10 C9 C2 121.30(9) yes
H10 C10 C9 120.5(8) ?
H10 C10 C11 118.7(8) ?
C9 C10 C11 120.76(9) yes
H11 C11 C12 120.3(8) ?
H11 C11 C10 119.5(8) ?
C12 C11 C10 120.16(9) yes
H12 C12 C11 121.2(8) ?
H12 C12 C3 117.8(8) ?
C11 C12 C3 120.96(9) yes
H13 C13 C14 120.0(8) ?
H13 C13 C6 118.8(8) ?
C14 C13 C6 121.26(9) yes
H14 C14 C13 120.3(8) ?
H14 C14 C15 118.9(8) ?
C13 C14 C15 120.77(10) yes
H15 C15 C16 120.5(8) ?
H15 C15 C14 119.5(8) ?
C16 C15 C14 120.07(9) yes
H16 C16 C15 120.5(8) ?
H16 C16 C5 118.4(8) ?
C15 C16 C5 121.03(9) yes

loop_
_geom_bond_atom_site_label_1
_geom_bond_atom_site_label_2
_geom_bond_site_symmetry_2
_geom_bond_distance
_geom_bond_publ_flag
C1 C2 . 1.4145(13) yes
C1 C6 . 1.4150(13) yes
C1 C7 . 1.4834(13) yes
C2 C9 . 1.4357(13) yes
C2 C3 . 1.4386(13) yes
C3 C4 . 1.3951(14) yes
C3 C12 . 1.4299(13) yes
C4 H4 . .993(13) ?
C4 C5 . 1.3916(14) yes
C5 C16 . 1.4316(13) yes
C5 C6 . 1.4364(13) yes
C6 C13 . 1.4294(13) yes
C7 H7 . .995(13) ?
C7 C8 . 1.3266(15) yes
C8 H8B . .982(14) ?
C8 H8A . .987(14) ?
C9 H9 . .972(13) ?
C9 C10 . 1.3617(14) yes
C10 H10 . .990(14) ?
C10 C11 . 1.4220(15) yes
C11 H11 . .979(14) ?
C11 C12 . 1.3594(15) yes
C12 H12 . .983(13) ?
C13 H13 . .972(14) ?
C13 C14 . 1.3652(14) yes
C14 H14 . .977(14) ?
C14 C15 . 1.4187(15) yes
C15 H15 . .974(14) ?
C15 C16 . 1.3597(15) yes
C16 H16 . .974(14) ?

loop_
_geom_torsion_atom_site_label_1
_geom_torsion_atom_site_label_2
_geom_torsion_atom_site_label_3
_geom_torsion_atom_site_label_4
_geom_torsion
_geom_torsion_publ_flag
C2 C1 C7 C8 56.15(14) yes

loop_
_cod_related_entry_id
_cod_related_entry_database
_cod_related_entry_code
1 ChemSpider 16209
